data_7057160
loop_
_publ_author_name
'Montis, Riccardo'
'Arca, Massimiliano'
'Aragoni, M. Carla'
'Blake, Alexander J.'
'Castellano, Carlo'
'Demartin, Francesco'
'Isaia, Francesco'
'Lippolis, Vito'
'Pintus, Anna'
'Lenard\~ao, Eder J.'
'Perin, Gelson'
'O'Connor, Alice E.'
'Thurow, Samuel'

_publ_section_title
;
 Structural diversity in the products formed by the reactions of
 2-arylselanyl pyridine derivatives and dihalogens
;
_journal_issue 13
_journal_name_full 'New Journal of Chemistry'
_journal_page_first 10592
_journal_paper_doi 10.1039/C8NJ00495A
_journal_volume 42
_journal_year 2018
_chemical_formula_moiety 'C11 H8 Cl1.27 F0.32 I1.41 N Se'
_chemical_formula_sum 'C11 H8 Cl1.27 F0.32 I1.41 N Se'
_chemical_formula_weight 463.17
_space_group_crystal_system monoclinic
_space_group_IT_number 14
_space_group_name_Hall '-P 2yn'
_space_group_name_H-M_alt 'P 1 21/n 1'
_symmetry_space_group_name_Hall '-P 2yn'
_symmetry_space_group_name_H-M 'P 1 21/n 1'
_atom_sites_solution_hydrogens geom
_audit_creation_date 2018-02-22
_audit_creation_method
;
Olex2 1.2
(compiled 2017.07.20 svn.r3457 for OlexSys, GUI svn.r5370)
;
_audit_update_record
;
2018-03-06 deposited with the CCDC.
2018-03-12 downloaded from the CCDC.
;
_cell_angle_alpha 90
_cell_angle_beta 115.19(7)
_cell_angle_gamma 90
_cell_formula_units_Z 4
_cell_length_a 10.260(2)
_cell_length_b 13.1618(4)
_cell_length_c 10.964(9)
_cell_measurement_reflns_used 4863
_cell_measurement_temperature 120(2)
_cell_measurement_theta_max 73.0380
_cell_measurement_theta_min 3.3380
_cell_volume 1339.8(14)
_computing_cell_refinement
;
CrysAlisPro, Agilent Technologies,
Version 1.171.37.35 (release 13-08-2014 CrysAlis171 .NET)
(compiled Aug 13 2014,18:06:01)
;
_computing_data_collection
;
CrysAlisPro, Agilent Technologies,
Version 1.171.37.35 (release 13-08-2014 CrysAlis171 .NET)
(compiled Aug 13 2014,18:06:01)
;
_computing_data_reduction
;
CrysAlisPro, Agilent Technologies,
Version 1.171.37.35 (release 13-08-2014 CrysAlis171 .NET)
(compiled Aug 13 2014,18:06:01)
;
_computing_molecular_graphics 'Olex2 (Dolomanov et al., 2009)'
_computing_publication_material 'Olex2 (Dolomanov et al., 2009)'
_computing_structure_refinement 'ShelXL (Sheldrick, 2016)'
_computing_structure_solution 'ShelXT (Sheldrick, 2015)'
_diffrn_ambient_environment N~2~
_diffrn_ambient_temperature 120(2)
_diffrn_detector 'CCD plate'
_diffrn_detector_area_resol_mean 5.2349
_diffrn_detector_type AtlasS2
_diffrn_measured_fraction_theta_full 0.992
_diffrn_measured_fraction_theta_max 0.992
_diffrn_measurement_details
;
#__ type_ start__ end____ width___ exp.time_
  1 omega  -64.00  -12.00   1.0000    1.0000
omega____ theta____ kappa____ phi______ frames
    -      -38.5000  -57.0000   60.0000 52

#__ type_ start__ end____ width___ exp.time_
  2 omega  -44.00   20.00   1.0000    1.0000
omega____ theta____ kappa____ phi______ frames
    -      -38.5000   38.0000   30.0000 64

#__ type_ start__ end____ width___ exp.time_
  3 omega -106.00  -79.00   1.0000    1.0000
omega____ theta____ kappa____ phi______ frames
    -      -38.5000  -57.0000   60.0000 27

#__ type_ start__ end____ width___ exp.time_
  4 omega  -78.00   -2.00   1.0000    1.0000
omega____ theta____ kappa____ phi______ frames
    -      -38.5000  125.0000  150.0000 76

#__ type_ start__ end____ width___ exp.time_
  5 omega   57.00  135.00   1.0000    4.0000
omega____ theta____ kappa____ phi______ frames
    -      104.5000  -77.0000    0.0000 78

#__ type_ start__ end____ width___ exp.time_
  6 omega   73.00  154.00   1.0000    4.0000
omega____ theta____ kappa____ phi______ frames
    -      104.5000   77.0000  150.0000 81

#__ type_ start__ end____ width___ exp.time_
  7 omega   34.00   98.00   1.0000    4.0000
omega____ theta____ kappa____ phi______ frames
    -      104.5000  -45.0000  150.0000 64

#__ type_ start__ end____ width___ exp.time_
  8 omega   30.00   60.00   1.0000    4.0000
omega____ theta____ kappa____ phi______ frames
    -      104.5000  -30.0000   60.0000 30

#__ type_ start__ end____ width___ exp.time_
  9 omega   82.00  176.00   1.0000    4.0000
omega____ theta____ kappa____ phi______ frames
    -      104.5000  125.0000   90.0000 94

#__ type_ start__ end____ width___ exp.time_
 10 omega   35.00   64.00   1.0000    4.0000
omega____ theta____ kappa____ phi______ frames
    -      104.5000  -30.0000  -30.0000 29

#__ type_ start__ end____ width___ exp.time_
 11 omega   31.00   87.00   1.0000    4.0000
omega____ theta____ kappa____ phi______ frames
    -      104.5000  -30.0000    0.0000 56

#__ type_ start__ end____ width___ exp.time_
 12 omega   16.00  113.00   1.0000    1.0000
omega____ theta____ kappa____ phi______ frames
    -       42.8292   57.0000  -90.0000 97

#__ type_ start__ end____ width___ exp.time_
 13 omega   20.00  115.00   1.0000    1.0000
omega____ theta____ kappa____ phi______ frames
    -       42.8292   38.0000 -180.0000 95

#__ type_ start__ end____ width___ exp.time_
 14 omega   20.00  115.00   1.0000    1.0000
omega____ theta____ kappa____ phi______ frames
    -       42.8292   38.0000   30.0000 95

#__ type_ start__ end____ width___ exp.time_
 15 omega   80.00  121.00   1.0000    4.0000
omega____ theta____ kappa____ phi______ frames
    -      104.5000   45.0000   60.0000 41
;
_diffrn_measurement_device 'four-circle diffractometer'
_diffrn_measurement_device_type 'GV1000, AtlasS2'
_diffrn_measurement_method '\w scans'
_diffrn_orient_matrix_UB_11 -0.1797209000
_diffrn_orient_matrix_UB_12 0.0813391000
_diffrn_orient_matrix_UB_13 -0.1096477000
_diffrn_orient_matrix_UB_21 0.2023443000
_diffrn_orient_matrix_UB_22 0.0680370000
_diffrn_orient_matrix_UB_23 0.0684280000
_diffrn_orient_matrix_UB_31 -0.0176918000
_diffrn_orient_matrix_UB_32 -0.0495241000
_diffrn_orient_matrix_UB_33 -0.0860931000
_diffrn_radiation_monochromator mirror
_diffrn_radiation_probe x-ray
_diffrn_radiation_type CuK\a
_diffrn_radiation_wavelength 1.54184
_diffrn_reflns_av_R_equivalents 0.0785
_diffrn_reflns_av_unetI/netI 0.0514
_diffrn_reflns_Laue_measured_fraction_full 0.992
_diffrn_reflns_Laue_measured_fraction_max 0.992
_diffrn_reflns_limit_h_max 12
_diffrn_reflns_limit_h_min -11
_diffrn_reflns_limit_k_max 13
_diffrn_reflns_limit_k_min -15
_diffrn_reflns_limit_l_max 11
_diffrn_reflns_limit_l_min -12
_diffrn_reflns_number 6664
_diffrn_reflns_point_group_measured_fraction_full 0.992
_diffrn_reflns_point_group_measured_fraction_max 0.992
_diffrn_reflns_theta_full 65.072
_diffrn_reflns_theta_max 65.072
_diffrn_reflns_theta_min 4.948
_diffrn_source 'rotating-anode X-ray tube'
_diffrn_source_type '(Cu) X-ray Source'
_exptl_absorpt_coefficient_mu 31.449
_exptl_absorpt_correction_T_max 0.082
_exptl_absorpt_correction_T_min 0.005
_exptl_absorpt_correction_type gaussian
_exptl_absorpt_process_details
;
CrysAlisPro, Agilent Technologies,
Version 1.171.37.35 (release 13-08-2014 CrysAlis171 .NET)
(compiled Aug 13 2014,18:06:01)
Numerical absorption correction based on gaussian integration over
            a multifaceted crystal model
Empirical absorption correction using spherical harmonics,
 implemented in SCALE3 ABSPACK scaling algorithm.
Rint for refined data:    0.20163 with corrections    0.10354
Rint for all data:        0.20257 with corrections    0.10505
Final wR=   0.11407
Final frame scales: Min=  0.6961 Max=  1.7957
Final absorption correction factors: Amin=  0.3526 Amax=  1.8847
;
_exptl_crystal_colour orange
_exptl_crystal_density_diffrn 2.296
_exptl_crystal_F_000 856.8
_exptl_crystal_size_max 0.442
_exptl_crystal_size_mid 0.175
_exptl_crystal_size_min 0.172
_refine_diff_density_max 2.830
_refine_diff_density_min -1.800
_refine_diff_density_rms 0.263
_refine_ls_extinction_method none
_refine_ls_goodness_of_fit_ref 1.104
_refine_ls_hydrogen_treatment constr
_refine_ls_matrix_type full
_refine_ls_number_parameters 151
_refine_ls_number_reflns 2259
_refine_ls_number_restraints 124
_refine_ls_restrained_S_all 1.075
_refine_ls_R_factor_all 0.0609
_refine_ls_R_factor_gt 0.0601
_refine_ls_shift/su_max 0.000
_refine_ls_shift/su_mean 0.000
_refine_ls_structure_factor_coef Fsqd
_refine_ls_weighting_details 'w=1/[\s^2^(Fo^2^)+(0.1101P)^2^+1.5760P] where P=(Fo^2^+2Fc^2^)/3'
_refine_ls_weighting_scheme calc
_refine_ls_wR_factor_gt 0.1575
_refine_ls_wR_factor_ref 0.1586
_reflns_Friedel_coverage 0.000
_reflns_number_gt 2191
_reflns_number_total 2259
_reflns_threshold_expression 'I > 2\s(I)'
_cod_data_source_file c8nj00495a2.cif
_cod_data_source_block vlajbo
_cod_depositor_comments 'Adding full bibliography for 7057153--7057162.cif.'
_cod_original_cell_volume 1339.8(13)
_cod_database_code 7057160
_shelx_shelxl_version_number 2016/6
_shelx_space_group_comment
;
The symmetry employed for this shelxl refinement is uniquely defined
by the following loop, which should always be used as a source of
symmetry information in preference to the above space-group names.
They are only intended as comments.
;
_reflns_odcompleteness_completeness 99.75
_reflns_odcompleteness_iscentric 1
_reflns_odcompleteness_theta 64.99
_olex2_refinement_description
;
1. Fixed Uiso
 At 1.2 times of:
  All C(H) groups
2. Shared sites
{I2', Cl2}
3. Restrained distances
 C10-F1
 1.34 with sigma of 0.01
4. Uiso/Uaniso restraints and constraints
Uanis(I2') = Uanis(Cl2)
5. Rigid body (RIGU) restrains
 All non-hydrogen atoms
 with sigma for 1-2 distances of 0.01 and sigma for 1-3 distances of 0.01
6. Others
 Sof(I2')=1-FVAR(1)
 Sof(Cl2)=FVAR(1)
 Sof(F1)=1-FVAR(2)
 Sof(Cl1)=FVAR(2)
7.a Aromatic/amide H refined with riding coordinates:
 C2(H2), C3(H3), C4(H4), C5(H5), C8(H8), C9(H9), C11(H11), C12(H12)
;
_olex2_submission_special_instructions 'No special instructions were received'

loop_
_space_group_symop_operation_xyz
'x, y, z'
'-x+1/2, y+1/2, -z+1/2'
'-x, -y, -z'
'x-1/2, -y-1/2, z-1/2'

loop_
_atom_site_label
_atom_site_type_symbol
_atom_site_fract_x
_atom_site_fract_y
_atom_site_fract_z
_atom_site_U_iso_or_equiv
_atom_site_adp_type
_atom_site_occupancy
_atom_site_site_symmetry_order
_atom_site_calc_flag
_atom_site_refinement_flags_posn
_atom_site_refinement_flags_adp
_atom_site_refinement_flags_occupancy
_atom_site_disorder_assembly
_atom_site_disorder_group
I1 I -0.14199(5) 0.34200(3) 0.45647(5) 0.0294(3) Uani 1 1 d . U . . .
Cl2 Cl -0.42630(10) 0.31657(8) 0.37668(11) 0.0426(4) Uani 0.590(5) 1 d . U P A 1
I2' I -0.42630(10) 0.31657(8) 0.37668(11) 0.0426(4) Uani 0.410(5) 1 d . U P A 2
Se1 Se 0.01903(9) 0.41178(7) 0.25088(8) 0.0397(3) Uani 1 1 d . U . . .
Cl1 Cl 0.3667(4) 0.6036(3) -0.0539(7) 0.0456(19) Uani 0.68(2) 1 d . U P B 1
F1 F 0.367(3) 0.608(2) -0.005(4) 0.065(10) Uiso 0.32(2) 1 d D U P B 2
N1 N 0.1056(8) 0.3703(5) 0.5214(7) 0.0310(13) Uani 1 1 d . U . . .
C2 C 0.1960(11) 0.3604(8) 0.6531(10) 0.045(2) Uani 1 1 d . U . . .
H2 H 0.156979 0.342486 0.714712 0.054 Uiso 1 1 calc R . . . .
C3 C 0.3392(10) 0.3750(8) 0.7009(9) 0.046(2) Uani 1 1 d . U . . .
H3 H 0.399964 0.367726 0.794310 0.055 Uiso 1 1 calc R . . . .
C4 C 0.3963(10) 0.4010(7) 0.6098(10) 0.045(2) Uani 1 1 d . U . . .
H4 H 0.497162 0.410060 0.640498 0.054 Uiso 1 1 calc R . . . .
C5 C 0.3059(10) 0.4135(6) 0.4759(9) 0.0389(18) Uani 1 1 d . U . . .
H5 H 0.342995 0.432768 0.413264 0.047 Uiso 1 1 calc R . . . .
C6 C 0.1595(8) 0.3975(5) 0.4336(7) 0.0287(15) Uani 1 1 d . U . . .
C7 C 0.1395(8) 0.4701(6) 0.1752(8) 0.0324(15) Uani 1 1 d . U . . .
C8 C 0.1473(9) 0.5750(7) 0.1676(9) 0.0420(19) Uani 1 1 d . U . . .
H8 H 0.102358 0.617426 0.208544 0.050 Uiso 1 1 calc R . . . .
C9 C 0.2216(10) 0.6176(7) 0.0992(10) 0.044(2) Uani 1 1 d . U . . .
H9 H 0.227167 0.689313 0.092448 0.053 Uiso 1 1 calc R . . . .
C10 C 0.2861(8) 0.5554(7) 0.0423(8) 0.0368(17) Uani 1 1 d D U . . .
C11 C 0.2801(10) 0.4507(7) 0.0500(9) 0.0429(19) Uani 1 1 d . U . . .
H11 H 0.326983 0.408667 0.010554 0.051 Uiso 1 1 calc R . . . .
C12 C 0.2056(11) 0.4088(6) 0.1154(9) 0.0419(19) Uani 1 1 d . U . . .
H12 H 0.199107 0.337004 0.119834 0.050 Uiso 1 1 calc R . . . .

loop_
_atom_site_aniso_label
_atom_site_aniso_U_11
_atom_site_aniso_U_22
_atom_site_aniso_U_33
_atom_site_aniso_U_23
_atom_site_aniso_U_13
_atom_site_aniso_U_12
I1 0.0373(4) 0.0255(4) 0.0293(4) -0.00025(16) 0.0179(3) -0.00083(15)
Cl2 0.0408(6) 0.0396(6) 0.0564(8) -0.0055(4) 0.0293(5) -0.0072(4)
I2' 0.0408(6) 0.0396(6) 0.0564(8) -0.0055(4) 0.0293(5) -0.0072(4)
Se1 0.0399(5) 0.0539(6) 0.0239(5) 0.0040(4) 0.0124(4) -0.0087(4)
Cl1 0.037(2) 0.051(2) 0.047(3) 0.0084(17) 0.0167(16) -0.0048(11)
N1 0.045(3) 0.028(3) 0.022(3) -0.002(3) 0.015(3) -0.003(3)
C2 0.050(5) 0.050(5) 0.033(5) 0.004(4) 0.016(4) -0.007(4)
C3 0.048(4) 0.058(6) 0.026(4) 0.013(4) 0.010(3) 0.002(4)
C4 0.044(4) 0.045(5) 0.038(5) 0.007(4) 0.010(4) -0.001(4)
C5 0.050(4) 0.038(4) 0.029(4) 0.001(3) 0.017(3) -0.007(3)
C6 0.039(4) 0.024(3) 0.018(3) 0.002(3) 0.007(3) 0.001(3)
C7 0.034(3) 0.035(4) 0.025(3) 0.002(3) 0.009(3) 0.001(3)
C8 0.041(4) 0.046(5) 0.040(5) -0.002(4) 0.019(4) 0.003(4)
C9 0.050(5) 0.036(4) 0.048(5) 0.004(4) 0.021(4) -0.003(4)
C10 0.034(4) 0.045(4) 0.031(4) 0.010(3) 0.013(3) -0.004(3)
C11 0.060(5) 0.048(5) 0.034(4) 0.001(4) 0.033(4) 0.007(4)
C12 0.068(5) 0.032(4) 0.031(4) 0.000(3) 0.026(4) 0.004(4)

loop_
_atom_type_symbol
_atom_type_description
_atom_type_scat_dispersion_real
_atom_type_scat_dispersion_imag
_atom_type_scat_source
C C 0.0181 0.0091 'International Tables Vol C Tables 4.2.6.8 and 6.1.1.4'
H H 0.0000 0.0000 'International Tables Vol C Tables 4.2.6.8 and 6.1.1.4'
Cl Cl 0.3639 0.7018 'International Tables Vol C Tables 4.2.6.8 and 6.1.1.4'
I I -0.3257 6.8362 'International Tables Vol C Tables 4.2.6.8 and 6.1.1.4'
N N 0.0311 0.0180 'International Tables Vol C Tables 4.2.6.8 and 6.1.1.4'
Se Se -0.7943 1.1372 'International Tables Vol C Tables 4.2.6.8 and 6.1.1.4'
F F 0.0727 0.0534 'International Tables Vol C Tables 4.2.6.8 and 6.1.1.4'

loop_
_geom_angle_atom_site_label_1
_geom_angle_atom_site_label_2
_geom_angle_atom_site_label_3
_geom_angle
N1 I1 Cl2 177.74(17)
N1 I1 I2' 177.74(17)
C6 Se1 C7 98.9(3)
C2 N1 I1 118.0(6)
C6 N1 I1 122.9(5)
C6 N1 C2 119.0(8)
N1 C2 H2 118.6
C3 C2 N1 122.8(9)
C3 C2 H2 118.6
C2 C3 H3 120.8
C2 C3 C4 118.4(9)
C4 C3 H3 120.8
C3 C4 H4 120.1
C5 C4 C3 119.7(9)
C5 C4 H4 120.1
C4 C5 H5 120.6
C4 C5 C6 118.8(8)
C6 C5 H5 120.6
N1 C6 Se1 114.7(6)
N1 C6 C5 121.2(7)
C5 C6 Se1 124.1(6)
C8 C7 Se1 119.3(6)
C12 C7 Se1 120.5(6)
C12 C7 C8 119.9(8)
C7 C8 H8 120.3
C7 C8 C9 119.4(8)
C9 C8 H8 120.3
C8 C9 H9 120.4
C10 C9 C8 119.3(8)
C10 C9 H9 120.4
F1 C10 C9 111.4(17)
F1 C10 C11 126.2(16)
C9 C10 Cl1 121.1(7)
C9 C10 C11 121.9(8)
C11 C10 Cl1 116.8(7)
C10 C11 H11 120.5
C12 C11 C10 118.9(8)
C12 C11 H11 120.5
C7 C12 H12 119.7
C11 C12 C7 120.6(8)
C11 C12 H12 119.7

loop_
_geom_bond_atom_site_label_1
_geom_bond_atom_site_label_2
_geom_bond_distance
I1 Cl2 2.6859(15)
I1 I2' 2.6859(15)
I1 N1 2.357(7)
Se1 C6 1.915(7)
Se1 C7 1.918(8)
Cl1 C10 1.715(9)
F1 C10 1.348(10)
N1 C2 1.350(12)
N1 C6 1.348(11)
C2 H2 0.9500
C2 C3 1.347(14)
C3 H3 0.9500
C3 C4 1.399(15)
C4 H4 0.9500
C4 C5 1.373(13)
C5 H5 0.9500
C5 C6 1.386(12)
C7 C8 1.387(12)
C7 C12 1.386(12)
C8 H8 0.9500
C8 C9 1.395(14)
C9 H9 0.9500
C9 C10 1.360(14)
C10 C11 1.383(13)
C11 H11 0.9500
C11 C12 1.367(13)
C12 H12 0.9500

loop_
_geom_torsion_atom_site_label_1
_geom_torsion_atom_site_label_2
_geom_torsion_atom_site_label_3
_geom_torsion_atom_site_label_4
_geom_torsion
I1 N1 C2 C3 -179.9(8)
I1 N1 C6 Se1 0.1(8)
I1 N1 C6 C5 179.9(6)
Se1 C7 C8 C9 -172.8(7)
Se1 C7 C12 C11 173.7(7)
Cl1 C10 C11 C12 -174.2(7)
F1 C10 C11 C12 172(2)
N1 C2 C3 C4 -0.2(16)
C2 N1 C6 Se1 -178.6(7)
C2 N1 C6 C5 1.3(12)
C2 C3 C4 C5 1.6(15)
C3 C4 C5 C6 -1.5(14)
C4 C5 C6 Se1 179.9(7)
C4 C5 C6 N1 0.1(12)
C6 N1 C2 C3 -1.2(14)
C7 C8 C9 C10 -0.5(13)
C8 C7 C12 C11 0.8(13)
C8 C9 C10 Cl1 174.8(7)
C8 C9 C10 F1 -172.6(18)
C8 C9 C10 C11 0.1(14)
C9 C10 C11 C12 0.8(14)
C10 C11 C12 C7 -1.2(14)
C12 C7 C8 C9 0.1(13)
